data_7247395
loop_
_publ_author_name
'Mensah, Abraham'
'Chen, Wei-Min'
'Kweku, Ennin Vendish'
'Liu, Peng-Lai'
'Shao, Juan-Juan'
'Wang, Fang-Ming'
'Chen, Li-Zhuang'

_publ_section_title
;
 Realizing luminescent from cuprous iodide complexes with high quantum
 yields by introducing planar aromatic groups and modification with
 halogen atoms on the ligand
;
_journal_issue 40
_journal_name_full CrystEngComm
_journal_page_first 5722
_journal_page_last 5729
_journal_paper_doi 10.1039/D3CE00815K
_journal_volume 25
_journal_year 2023
_chemical_formula_moiety 'C26 H36 Br2 Cu2 I4 N4'
_chemical_formula_sum 'C26 H36 Br2 Cu2 I4 N4'
_chemical_formula_weight 1199.09
_space_group_crystal_system monoclinic
_space_group_IT_number 14
_space_group_name_Hall '-P 2ybc'
_space_group_name_H-M_alt 'P 1 21/c 1'
_atom_sites_solution_hydrogens geom
_atom_sites_solution_primary direct
_audit_creation_date 2022-07-07
_audit_creation_method
;
Olex2 1.2
(compiled 2017.03.28 svn.r3405 for OlexSys, GUI svn.r5337)
;
_audit_update_record
;
2022-12-14 deposited with the CCDC.	2023-09-11 downloaded from the CCDC.
;
_cell_angle_alpha 90
_cell_angle_beta 107.318(2)
_cell_angle_gamma 90
_cell_formula_units_Z 4
_cell_length_a 16.3175(4)
_cell_length_b 16.9139(5)
_cell_length_c 12.8313(3)
_cell_measurement_reflns_used 2526
_cell_measurement_temperature 296(2)
_cell_measurement_theta_max 19.56
_cell_measurement_theta_min 2.41
_cell_volume 3380.80(16)
_computing_molecular_graphics 'Olex2 (Dolomanov et al., 2009)'
_computing_publication_material 'Olex2 (Dolomanov et al., 2009)'
_computing_structure_refinement 'ShelXL (Sheldrick, 2015)'
_computing_structure_solution 'SIR2004 (Burla et al., 2007)'
_diffrn_ambient_temperature 296.15
_diffrn_measured_fraction_theta_full 0.999
_diffrn_measured_fraction_theta_max 0.988
_diffrn_measurement_device_type 'Bruker APEX-II CCD'
_diffrn_measurement_method '\f and \w scans'
_diffrn_radiation_monochromator graphite
_diffrn_radiation_type MoK\a
_diffrn_radiation_wavelength 0.71073
_diffrn_reflns_av_R_equivalents 0.1406
_diffrn_reflns_av_unetI/netI 0.1791
_diffrn_reflns_Laue_measured_fraction_full 0.999
_diffrn_reflns_Laue_measured_fraction_max 0.988
_diffrn_reflns_limit_h_max 20
_diffrn_reflns_limit_h_min -20
_diffrn_reflns_limit_k_max 20
_diffrn_reflns_limit_k_min -21
_diffrn_reflns_limit_l_max 16
_diffrn_reflns_limit_l_min -16
_diffrn_reflns_number 27975
_diffrn_reflns_point_group_measured_fraction_full 0.999
_diffrn_reflns_point_group_measured_fraction_max 0.988
_diffrn_reflns_theta_full 25.242
_diffrn_reflns_theta_max 27.516
_diffrn_reflns_theta_min 2.053
_diffrn_standards_number 0
_exptl_absorpt_coefficient_mu 7.298
_exptl_absorpt_correction_type none
_exptl_crystal_colour white
_exptl_crystal_colour_primary white
_exptl_crystal_density_diffrn 2.356
_exptl_crystal_description needle
_exptl_crystal_F_000 2240
_refine_diff_density_max 0.709
_refine_diff_density_min -1.376
_refine_diff_density_rms 0.182
_refine_ls_extinction_method none
_refine_ls_goodness_of_fit_ref 0.674
_refine_ls_hydrogen_treatment constr
_refine_ls_matrix_type full
_refine_ls_number_parameters 343
_refine_ls_number_reflns 7693
_refine_ls_number_restraints 0
_refine_ls_restrained_S_all 0.674
_refine_ls_R_factor_all 0.1205
_refine_ls_R_factor_gt 0.0418
_refine_ls_shift/su_max 0.002
_refine_ls_shift/su_mean 0.000
_refine_ls_structure_factor_coef Fsqd
_refine_ls_weighting_details 'w=1/[\s^2^(Fo^2^)] where P=(Fo^2^+2Fc^2^)/3'
_refine_ls_weighting_scheme calc
_refine_ls_wR_factor_gt 0.0627
_refine_ls_wR_factor_ref 0.0798
_reflns_Friedel_coverage 0.000
_reflns_number_gt 3472
_reflns_number_total 7693
_reflns_threshold_expression 'I > 2\s(I)'
_cod_data_source_file d3ce00815k2.cif
_cod_data_source_block 1_CCDC1
_cod_depositor_comments 'Adding full bibliography for 7247393--7247397.cif.'
_cod_database_code 7247395
_shelx_shelxl_version_number 2016/6
_shelx_space_group_comment
;
The symmetry employed for this shelxl refinement is uniquely defined
by the following loop, which should always be used as a source of
symmetry information in preference to the above space-group names.
They are only intended as comments.
;
_olex2_refinement_description
;
1. Fixed Uiso
 At 1.2 times of:
  All C(H) groups, All C(H,H) groups
2.a Secondary CH2 refined with riding coordinates:
 C2(H2a,H2b), C5(H5a,H5b), C15(H15a,H15b), C21(H21a,H21b), C34(H34a,H34b),
 C40(H40a,H40b), C46(H46a,H46b), C60(H60a,H60b), C3(H3a,H3b), C11(H11a,H11b),
 C7(H7a,H7b), C9(H9a,H9b), C19(H19a,H19b), C17(H17a,H17b)
2.b Aromatic/amide H refined with riding coordinates:
 C6(H6), C35(H35), C14(H14), C8(H8), C12(H12), C1(H1), C10(H10), C16(H16)
;
_olex2_submission_special_instructions 'No special instructions were received'

loop_
_space_group_symop_operation_xyz
'x, y, z'
'-x, y+1/2, -z+1/2'
'-x, -y, -z'
'x, -y-1/2, z-1/2'

loop_
_atom_site_label
_atom_site_type_symbol
_atom_site_fract_x
_atom_site_fract_y
_atom_site_fract_z
_atom_site_U_iso_or_equiv
_atom_site_adp_type
_atom_site_occupancy
_atom_site_site_symmetry_order
_atom_site_calc_flag
_atom_site_refinement_flags_posn
_atom_site_refinement_flags_adp
_atom_site_refinement_flags_occupancy
_atom_site_disorder_assembly
_atom_site_disorder_group
I1 I 0.45802(3) 0.63709(3) 0.62193(4) 0.03383(15) Uani 1 1 d . . . . .
I2 I 0.57958(3) 0.58700(3) 0.94418(4) 0.03789(16) Uani 1 1 d . . . . .
I3 I 0.68200(3) 0.45252(3) 0.71148(4) 0.03800(16) Uani 1 1 d . . . . .
I4 I 0.17230(4) 0.57474(4) 0.52022(4) 0.04458(17) Uani 1 1 d . . . . .
Cu5 Cu 0.55014(7) 0.51943(6) 0.75440(8) 0.0442(3) Uani 1 1 d . . . . .
Cu6 Cu 0.31019(6) 0.61793(6) 0.46992(8) 0.0401(3) Uani 1 1 d . . . . .
Br7 Br -0.07420(6) 1.14926(7) 0.42954(8) 0.0669(3) Uani 1 1 d . . . . .
Br8 Br 0.04531(6) 0.14764(7) 0.88684(8) 0.0642(3) Uani 1 1 d . . . . .
N1 N 0.2472(4) 0.8893(3) 0.3739(4) 0.0246(15) Uani 1 1 d . . . . .
C2 C 0.3229(5) 0.8617(5) 0.3360(6) 0.038(2) Uani 1 1 d . . . . .
H2A H 0.371553 0.896534 0.364774 0.046 Uiso 1 1 calc R . . . .
H2B H 0.307278 0.862935 0.256948 0.046 Uiso 1 1 calc R . . . .
C5 C 0.2719(5) 0.8780(4) 0.4957(5) 0.030(2) Uani 1 1 d . . . . .
H5A H 0.227766 0.899615 0.524053 0.037 Uiso 1 1 calc R . . . .
H5B H 0.325320 0.905463 0.530316 0.037 Uiso 1 1 calc R . . . .
C6 C 0.0927(5) 1.0851(5) 0.4865(6) 0.038(2) Uani 1 1 d . . . . .
H6 H 0.098468 1.107810 0.554331 0.046 Uiso 1 1 calc R . . . .
N11 N 0.4543(4) 0.4263(3) 0.7095(4) 0.0268(15) Uani 1 1 d . . . . .
C13 C 0.1538(5) 1.0118(4) 0.3666(6) 0.0287(19) Uani 1 1 d . . . . .
C15 C 0.2826(5) 0.7899(4) 0.5206(5) 0.034(2) Uani 1 1 d . . . . .
H15A H 0.336266 0.781212 0.577488 0.041 Uiso 1 1 calc R . . . .
H15B H 0.236360 0.772084 0.547936 0.041 Uiso 1 1 calc R . . . .
C21 C 0.1971(5) 0.7509(5) 0.3438(6) 0.040(2) Uani 1 1 d . . . . .
H21A H 0.154662 0.724383 0.370672 0.048 Uiso 1 1 calc R . . . .
H21B H 0.197494 0.725431 0.276244 0.048 Uiso 1 1 calc R . . . .
C34 C 0.3469(5) 0.7765(5) 0.3774(6) 0.040(2) Uani 1 1 d . . . . .
H34A H 0.351180 0.743645 0.317205 0.048 Uiso 1 1 calc R . . . .
H34B H 0.402597 0.776812 0.432336 0.048 Uiso 1 1 calc R . . . .
C35 C 0.1615(5) 1.0461(5) 0.4667(6) 0.041(2) Uani 1 1 d . . . . .
H35 H 0.213507 1.043146 0.521682 0.049 Uiso 1 1 calc R . . . .
N38 N 0.2823(4) 0.7425(4) 0.4246(5) 0.0277(15) Uani 1 1 d . . . . .
C40 C 0.3015(5) 0.3963(5) 0.6838(7) 0.045(2) Uani 1 1 d . . . . .
H40A H 0.277492 0.382267 0.741951 0.055 Uiso 1 1 calc R . . . .
H40B H 0.256501 0.420727 0.625553 0.055 Uiso 1 1 calc R . . . .
C46 C 0.1717(5) 0.8378(4) 0.3212(5) 0.031(2) Uani 1 1 d . . . . .
H46A H 0.152766 0.847163 0.243049 0.037 Uiso 1 1 calc R . . . .
H46B H 0.124626 0.850355 0.349959 0.037 Uiso 1 1 calc R . . . .
C60 C 0.2298(5) 0.9748(4) 0.3426(6) 0.030(2) Uani 1 1 d . . . . .
H60A H 0.280447 1.005200 0.380107 0.036 Uiso 1 1 calc R . . . .
H60B H 0.221979 0.979650 0.264908 0.036 Uiso 1 1 calc R . . . .
C14 C 0.0753(5) 1.0169(5) 0.2858(6) 0.036(2) Uani 1 1 d . . . . .
H14 H 0.069035 0.993982 0.218038 0.043 Uiso 1 1 calc R . . . .
C18 C 0.0167(5) 1.0898(5) 0.4058(7) 0.041(2) Uani 1 1 d . . . . .
N2 N 0.3325(4) 0.3239(4) 0.6420(5) 0.0294(16) Uani 1 1 d . . . . .
C4 C 0.2116(5) 0.2381(5) 0.6728(6) 0.034(2) Uani 1 1 d . . . . .
C3 C 0.2625(5) 0.2645(5) 0.5970(6) 0.041(2) Uani 1 1 d . . . . .
H3A H 0.287948 0.218082 0.574916 0.049 Uiso 1 1 calc R . . . .
H3B H 0.222585 0.286772 0.531853 0.049 Uiso 1 1 calc R . . . .
C8 C 0.1402(5) 0.2801(5) 0.6784(7) 0.045(2) Uani 1 1 d . . . . .
H8 H 0.125196 0.326787 0.638932 0.053 Uiso 1 1 calc R . . . .
C11 C 0.3683(5) 0.3485(6) 0.5515(6) 0.053(3) Uani 1 1 d . . . . .
H11A H 0.322637 0.370393 0.491671 0.064 Uiso 1 1 calc R . . . .
H11B H 0.391125 0.302500 0.524436 0.064 Uiso 1 1 calc R . . . .
C12 C 0.0075(5) 1.0548(5) 0.3041(7) 0.046(2) Uani 1 1 d . . . . .
H12 H -0.044731 1.057513 0.249323 0.056 Uiso 1 1 calc R . . . .
C7 C 0.4050(5) 0.2903(5) 0.7315(6) 0.044(2) Uani 1 1 d . . . . .
H7A H 0.426878 0.243294 0.705533 0.052 Uiso 1 1 calc R . . . .
H7B H 0.384699 0.275333 0.792460 0.052 Uiso 1 1 calc R . . . .
C9 C 0.4387(5) 0.4095(5) 0.5913(6) 0.038(2) Uani 1 1 d . . . . .
H9A H 0.491176 0.390159 0.579412 0.045 Uiso 1 1 calc R . . . .
H9B H 0.422377 0.457943 0.549857 0.045 Uiso 1 1 calc R . . . .
C19 C 0.3751(5) 0.4549(5) 0.7267(6) 0.035(2) Uani 1 1 d . . . . .
H19A H 0.359626 0.505197 0.689839 0.041 Uiso 1 1 calc R . . . .
H19B H 0.384276 0.463356 0.804134 0.041 Uiso 1 1 calc R . . . .
C1 C 0.2331(6) 0.1689(5) 0.7319(6) 0.042(2) Uani 1 1 d . . . . .
H1 H 0.280950 0.140224 0.728800 0.051 Uiso 1 1 calc R . . . .
C10 C 0.0916(6) 0.2534(5) 0.7418(7) 0.049(2) Uani 1 1 d . . . . .
H10 H 0.043362 0.281460 0.744689 0.059 Uiso 1 1 calc R . . . .
C16 C 0.1836(6) 0.1423(5) 0.7957(6) 0.044(2) Uani 1 1 d . . . . .
H16 H 0.197658 0.095293 0.834609 0.052 Uiso 1 1 calc R . . . .
C17 C 0.4761(5) 0.3509(5) 0.7686(6) 0.039(2) Uani 1 1 d . . . . .
H17A H 0.487365 0.360350 0.846109 0.046 Uiso 1 1 calc R . . . .
H17B H 0.528109 0.329875 0.757243 0.046 Uiso 1 1 calc R . . . .
C20 C 0.1144(5) 0.1849(5) 0.8012(6) 0.040(2) Uani 1 1 d . . . . .

loop_
_atom_site_aniso_label
_atom_site_aniso_U_11
_atom_site_aniso_U_22
_atom_site_aniso_U_33
_atom_site_aniso_U_23
_atom_site_aniso_U_13
_atom_site_aniso_U_12
I1 0.0410(3) 0.0325(3) 0.0250(3) 0.0018(2) 0.0053(2) -0.0002(3)
I2 0.0473(4) 0.0420(4) 0.0243(3) 0.0010(3) 0.0106(3) 0.0034(3)
I3 0.0418(3) 0.0418(3) 0.0321(3) -0.0091(3) 0.0135(3) 0.0012(3)
I4 0.0481(4) 0.0541(4) 0.0337(3) 0.0062(3) 0.0154(3) -0.0064(3)
Cu5 0.0492(7) 0.0452(7) 0.0403(7) -0.0082(5) 0.0165(5) -0.0026(6)
Cu6 0.0467(7) 0.0376(7) 0.0353(6) 0.0007(5) 0.0113(5) 0.0000(6)
Br7 0.0504(6) 0.0821(8) 0.0763(8) 0.0132(6) 0.0312(6) 0.0228(6)
Br8 0.0591(7) 0.0803(8) 0.0525(6) -0.0047(6) 0.0153(5) -0.0140(6)
N1 0.032(4) 0.024(4) 0.020(4) -0.001(3) 0.010(3) -0.004(3)
C2 0.046(5) 0.035(5) 0.045(5) 0.005(4) 0.031(4) 0.009(5)
C5 0.042(5) 0.032(5) 0.018(4) -0.003(4) 0.010(4) 0.004(4)
C6 0.039(5) 0.044(6) 0.033(5) -0.008(4) 0.013(4) 0.009(5)
N11 0.041(4) 0.023(4) 0.020(4) 0.005(3) 0.016(3) 0.009(3)
C13 0.039(5) 0.019(4) 0.029(5) 0.005(4) 0.011(4) 0.009(4)
C15 0.046(5) 0.037(5) 0.018(4) 0.000(4) 0.009(4) 0.007(4)
C21 0.036(5) 0.039(6) 0.041(5) 0.002(4) 0.006(4) 0.002(5)
C34 0.051(6) 0.032(5) 0.044(5) 0.001(4) 0.024(5) 0.005(5)
C35 0.045(6) 0.041(6) 0.032(5) -0.004(4) 0.006(4) 0.004(5)
N38 0.036(4) 0.028(4) 0.023(4) 0.004(3) 0.016(3) 0.002(3)
C40 0.042(6) 0.035(6) 0.065(6) -0.002(5) 0.025(5) 0.011(5)
C46 0.032(5) 0.038(5) 0.018(4) 0.004(4) 0.001(4) -0.009(4)
C60 0.045(5) 0.027(5) 0.020(4) 0.000(4) 0.014(4) -0.003(4)
C14 0.044(5) 0.035(5) 0.028(5) -0.004(4) 0.008(4) 0.006(5)
C18 0.037(5) 0.039(5) 0.049(6) 0.000(5) 0.017(5) -0.001(5)
N2 0.033(4) 0.027(4) 0.029(4) 0.001(3) 0.011(3) 0.002(3)
C4 0.035(5) 0.035(5) 0.031(5) -0.008(4) 0.006(4) -0.003(4)
C3 0.048(5) 0.024(5) 0.040(5) -0.005(4) -0.006(4) 0.004(4)
C8 0.033(5) 0.035(6) 0.061(6) -0.001(5) 0.007(5) -0.004(5)
C11 0.059(6) 0.081(8) 0.021(5) 0.000(5) 0.015(5) -0.017(6)
C12 0.037(5) 0.051(6) 0.045(6) 0.000(5) 0.003(5) -0.004(5)
C7 0.048(6) 0.033(5) 0.039(5) 0.006(4) -0.005(4) 0.011(5)
C9 0.048(6) 0.041(5) 0.027(5) -0.004(4) 0.015(4) 0.002(5)
C19 0.042(5) 0.033(5) 0.035(5) -0.005(4) 0.020(4) 0.003(5)
C1 0.041(6) 0.039(6) 0.038(5) -0.006(4) -0.001(4) 0.006(5)
C10 0.040(6) 0.046(6) 0.064(7) -0.005(5) 0.019(5) 0.003(5)
C16 0.052(6) 0.033(5) 0.038(5) 0.001(4) 0.002(5) 0.000(5)
C17 0.038(5) 0.035(5) 0.039(5) -0.010(4) 0.006(4) 0.005(5)
C20 0.035(5) 0.043(6) 0.040(5) -0.009(5) 0.007(4) -0.009(5)

loop_
_atom_type_symbol
_atom_type_description
_atom_type_scat_dispersion_real
_atom_type_scat_dispersion_imag
_atom_type_scat_source
C C 0.0033 0.0016 'International Tables Vol C Tables 4.2.6.8 and 6.1.1.4'
H H 0.0000 0.0000 'International Tables Vol C Tables 4.2.6.8 and 6.1.1.4'
Br Br -0.2901 2.4595 'International Tables Vol C Tables 4.2.6.8 and 6.1.1.4'
Cu Cu 0.3201 1.2651 'International Tables Vol C Tables 4.2.6.8 and 6.1.1.4'
I I -0.4742 1.8119 'International Tables Vol C Tables 4.2.6.8 and 6.1.1.4'
N N 0.0061 0.0033 'International Tables Vol C Tables 4.2.6.8 and 6.1.1.4'

loop_
_geom_angle_atom_site_label_1
_geom_angle_atom_site_label_2
_geom_angle_atom_site_label_3
_geom_angle
_geom_angle_site_symmetry_1
_geom_angle_site_symmetry_3
_geom_angle_publ_flag
Cu6 I1 Cu5 125.43(4) . . ?
Cu5 I3 Cu6 129.29(4) . 3_666 ?
I2 Cu5 I1 100.08(4) . . ?
I2 Cu5 I3 116.76(4) . . ?
I3 Cu5 I1 120.78(4) . . ?
N11 Cu5 I1 98.21(15) . . ?
N11 Cu5 I2 118.98(15) . . ?
N11 Cu5 I3 101.62(16) . . ?
I1 Cu6 I3 115.65(4) . 3_666 ?
I4 Cu6 I1 121.07(4) . . ?
I4 Cu6 I3 111.09(4) . 3_666 ?
N38 Cu6 I1 98.63(16) . . ?
N38 Cu6 I3 105.00(15) . 3_666 ?
N38 Cu6 I4 101.96(16) . . ?
C5 N1 C2 107.4(5) . . ?
C5 N1 C60 111.7(5) . . ?
C46 N1 C2 108.2(6) . . ?
C46 N1 C5 109.1(5) . . ?
C46 N1 C60 112.0(6) . . ?
C60 N1 C2 108.3(5) . . ?
N1 C2 C34 108.8(6) . . ?
N1 C5 C15 108.6(5) . . ?
C18 C6 C35 119.4(8) . . ?
C9 N11 Cu5 107.4(4) . . ?
C19 N11 Cu5 108.6(4) . . ?
C19 N11 C9 109.1(6) . . ?
C19 N11 C17 107.4(6) . . ?
C17 N11 Cu5 116.5(4) . . ?
C17 N11 C9 107.6(6) . . ?
C35 C13 C60 121.0(7) . . ?
C35 C13 C14 118.3(7) . . ?
C14 C13 C60 120.6(7) . . ?
N38 C15 C5 112.8(6) . . ?
N38 C21 C46 111.8(6) . . ?
N38 C34 C2 111.3(6) . . ?
C13 C35 C6 121.1(7) . . ?
C15 N38 Cu6 110.7(4) . . ?
C15 N38 C21 107.7(6) . . ?
C15 N38 C34 107.8(6) . . ?
C21 N38 Cu6 110.9(5) . . ?
C21 N38 C34 108.2(6) . . ?
C34 N38 Cu6 111.4(4) . . ?
N2 C40 C19 110.5(6) . . ?
N1 C46 C21 109.5(6) . . ?
C13 C60 N1 116.5(6) . . ?
C12 C14 C13 121.3(7) . . ?
C6 C18 Br7 119.3(7) . . ?
C6 C18 C12 120.4(8) . . ?
C12 C18 Br7 120.2(6) . . ?
C40 N2 C3 112.9(6) . . ?
C40 N2 C11 107.6(6) . . ?
C40 N2 C7 108.3(6) . . ?
C3 N2 C11 108.3(6) . . ?
C7 N2 C3 112.3(6) . . ?
C7 N2 C11 107.3(6) . . ?
C8 C4 C3 120.6(8) . . ?
C1 C4 C3 120.1(8) . . ?
C1 C4 C8 119.2(8) . . ?
N2 C3 C4 116.7(6) . . ?
C10 C8 C4 120.3(8) . . ?
N2 C11 C9 110.9(6) . . ?
C14 C12 C18 119.6(8) . . ?
N2 C7 C17 110.0(6) . . ?
N11 C9 C11 110.8(6) . . ?
N11 C19 C40 111.5(6) . . ?
C4 C1 C16 120.1(8) . . ?
C8 C10 C20 119.9(9) . . ?
C20 C16 C1 119.8(8) . . ?
N11 C17 C7 112.3(6) . . ?
C10 C20 Br8 119.3(7) . . ?
C16 C20 Br8 120.0(7) . . ?
C16 C20 C10 120.6(8) . . ?

loop_
_geom_bond_atom_site_label_1
_geom_bond_atom_site_label_2
_geom_bond_distance
_geom_bond_site_symmetry_2
_geom_bond_publ_flag
I1 Cu5 2.7547(12) . ?
I1 Cu6 2.6320(11) . ?
I2 Cu5 2.6020(11) . ?
I3 Cu5 2.6304(12) . ?
I3 Cu6 2.6515(11) 3_666 ?
I4 Cu6 2.6224(11) . ?
Cu5 N11 2.174(6) . ?
Cu6 N38 2.196(6) . ?
Br7 C18 1.890(8) . ?
Br8 C20 1.901(8) . ?
N1 C2 1.529(8) . ?
N1 C5 1.506(8) . ?
N1 C46 1.496(8) . ?
N1 C60 1.506(9) . ?
C2 C34 1.545(10) . ?
C5 C15 1.524(10) . ?
C6 C35 1.389(10) . ?
C6 C18 1.360(10) . ?
N11 C9 1.488(8) . ?
N11 C19 1.458(8) . ?
N11 C17 1.472(9) . ?
C13 C35 1.381(9) . ?
C13 C60 1.500(9) . ?
C13 C14 1.391(10) . ?
C15 N38 1.468(8) . ?
C21 N38 1.473(8) . ?
C21 C46 1.531(10) . ?
C34 N38 1.480(8) . ?
C40 N2 1.485(9) . ?
C40 C19 1.528(10) . ?
C14 C12 1.357(10) . ?
C18 C12 1.400(10) . ?
N2 C3 1.500(9) . ?
N2 C11 1.506(8) . ?
N2 C7 1.494(8) . ?
C4 C3 1.522(10) . ?
C4 C8 1.385(10) . ?
C4 C1 1.380(11) . ?
C8 C10 1.371(10) . ?
C11 C9 1.516(10) . ?
C7 C17 1.514(10) . ?
C1 C16 1.386(10) . ?
C10 C20 1.376(11) . ?
C16 C20 1.359(10) . ?
